data_4084688
loop_
_publ_author_name
'Govender, Preshendren'
'Lemmerhirt, Heidi'
'Hutton, Alan T.'
'Therrien, Bruno'
'Bednarski, Patrick J.'
'Smith, Gregory S.'

_publ_section_title
;
 First- and Second-Generation Heterometallic Dendrimers Containing
 Ferrocenyl--Ruthenium(II)--Arene Motifs: Synthesis, Structure,
 Electrochemistry, and Preliminary Cell Proliferation Studies
;
_journal_issue 19
_journal_name_full Organometallics
_journal_page_first 5535
_journal_paper_doi 10.1021/om500809g
_journal_volume 33
_journal_year 2014
_chemical_formula_moiety 'C19 H16 Fe O2'
_chemical_formula_sum 'C19 H16 Fe O2'
_chemical_formula_weight 332.17
_chemical_name_systematic
; 
 ? 
;
_space_group_IT_number 15
_symmetry_cell_setting monoclinic
_symmetry_Int_Tables_number 15
_symmetry_space_group_name_Hall '-C 2yc'
_symmetry_space_group_name_H-M 'C 1 2/c 1'
_atom_sites_solution_hydrogens geom
_atom_sites_solution_primary direct
_atom_sites_solution_secondary difmap
_audit_creation_method SHELXL-97
_cell_angle_alpha 90.00
_cell_angle_beta 94.598(5)
_cell_angle_gamma 90.00
_cell_formula_units_Z 8
_cell_length_a 35.020(2)
_cell_length_b 6.1735(3)
_cell_length_c 13.4542(8)
_cell_measurement_reflns_used 8000
_cell_measurement_temperature 173(2)
_cell_measurement_theta_max 28.55
_cell_measurement_theta_min 2.65
_cell_volume 2899.4(3)
_computing_cell_refinement 'CELL (Stoe IPDS Software, 2000)'
_computing_data_collection 'EXPOSE (Stoe IPDS Software, 2000)'
_computing_data_reduction 'INTEGRATE (Stoe IPDS Software, 2000)'
_computing_molecular_graphics 'ORTEP (Farrugia, 1997)'
_computing_publication_material 'SHELXL-97 (Sheldrick, 1997)'
_computing_structure_refinement 'SHELXL-97 (Sheldrick, 1997)'
_computing_structure_solution 'SHELXS-97 (Sheldrick, 1990)'
_diffrn_ambient_temperature 173(2)
_diffrn_detector_area_resol_mean 0.81\%A
_diffrn_measured_fraction_theta_full 0.999
_diffrn_measured_fraction_theta_max 0.999
_diffrn_measurement_device_type 'STOE IPDS'
_diffrn_measurement_method 'phi oscillation'
_diffrn_radiation_monochromator graphite
_diffrn_radiation_source 'fine-focus sealed tube'
_diffrn_radiation_type MoK\a
_diffrn_radiation_wavelength 0.71073
_diffrn_reflns_av_R_equivalents 0.0905
_diffrn_reflns_av_sigmaI/netI 0.0433
_diffrn_reflns_limit_h_max 47
_diffrn_reflns_limit_h_min -48
_diffrn_reflns_limit_k_max 8
_diffrn_reflns_limit_k_min -8
_diffrn_reflns_limit_l_max 18
_diffrn_reflns_limit_l_min -18
_diffrn_reflns_number 27036
_diffrn_reflns_theta_full 29.19
_diffrn_reflns_theta_max 29.19
_diffrn_reflns_theta_min 2.33
_diffrn_standards_decay_% 0
_diffrn_standards_interval_time 0
_diffrn_standards_number 0
_exptl_absorpt_coefficient_mu 1.044
_exptl_absorpt_correction_T_max 0.747
_exptl_absorpt_correction_T_min 0.311
_exptl_absorpt_correction_type empirical
_exptl_absorpt_process_details 'Walker, N. & Stuart, D. (1983)'
_exptl_crystal_colour purple
_exptl_crystal_density_diffrn 1.522
_exptl_crystal_density_method 'not measured'
_exptl_crystal_description block
_exptl_crystal_F_000 1376
_exptl_crystal_size_max 0.20
_exptl_crystal_size_mid 0.19
_exptl_crystal_size_min 0.17
_refine_diff_density_max 0.468
_refine_diff_density_min -0.500
_refine_diff_density_rms 0.062
_refine_ls_extinction_method none
_refine_ls_goodness_of_fit_ref 1.138
_refine_ls_hydrogen_treatment constr
_refine_ls_matrix_type full
_refine_ls_number_parameters 199
_refine_ls_number_reflns 3927
_refine_ls_number_restraints 0
_refine_ls_restrained_S_all 1.138
_refine_ls_R_factor_all 0.0689
_refine_ls_R_factor_gt 0.0479
_refine_ls_shift/su_max 0.000
_refine_ls_shift/su_mean 0.000
_refine_ls_structure_factor_coef Fsqd
_refine_ls_weighting_details 'calc w=1/[\s^2^(Fo^2^)+(0.0303P)^2^+3.7097P] where P=(Fo^2^+2Fc^2^)/3'
_refine_ls_weighting_scheme calc
_refine_ls_wR_factor_gt 0.0933
_refine_ls_wR_factor_ref 0.0991
_reflns_number_gt 3083
_reflns_number_total 3927
_reflns_threshold_expression >2sigma(I)
_cod_data_source_file om500809g_si_001.cif
_cod_data_source_block d:compound-1
_cod_depositor_comments
;
The following automatic conversions were performed:
'_atom_site_symetry_multiplicity' tag replaced with
'_atom_site_symmetry_multiplicity'.

Automatic conversion script
Id: cif_correct_tags 1440 2010-10-19 06:21:57Z saulius 

The following automatic conversions were performed:

'_symmetry_cell_setting' value 'Monoclinic' changed to 'monoclinic'
according to
/usr/data/users/saulius/crontab/automatic-downloads/current/ACS/lib/dictionaries/cif_core.dic
dictionary named 'cif_core.dic' version 2.4.2 from 2011-04-26.

Automatic conversion script
Id: cif_fix_values 2827 2014-09-09 07:05:25Z andrius 
;
_cod_original_sg_symbol_H-M 'C 2/c'
_cod_database_code 4084688

loop_
_symmetry_equiv_pos_as_xyz
'x, y, z'
'-x, y, -z+1/2'
'x+1/2, y+1/2, z'
'-x+1/2, y+1/2, -z+1/2'
'-x, -y, -z'
'x, -y, z-1/2'
'-x+1/2, -y+1/2, -z'
'x+1/2, -y+1/2, z-1/2'

loop_
_atom_site_label
_atom_site_type_symbol
_atom_site_fract_x
_atom_site_fract_y
_atom_site_fract_z
_atom_site_U_iso_or_equiv
_atom_site_adp_type
_atom_site_occupancy
_atom_site_symmetry_multiplicity
_atom_site_calc_flag
_atom_site_refinement_flags
C1 C 0.29734(8) 0.8563(5) -0.14592(18) 0.0381(6) Uani 1 1 d .
H1 H 0.2985 1.0011 -0.1645 0.046 Uiso 1 1 calc R
C2 C 0.25969(7) 0.7621(4) -0.13739(16) 0.0298(5) Uani 1 1 d .
C3 C 0.25618(7) 0.5468(4) -0.10455(16) 0.0263(5) Uani 1 1 d .
C4 C 0.22024(7) 0.4585(4) -0.09463(16) 0.0261(5) Uani 1 1 d .
H4 H 0.2183 0.3183 -0.0704 0.031 Uiso 1 1 calc R
C5 C 0.18698(7) 0.5777(4) -0.12060(15) 0.0258(5) Uani 1 1 d .
C6 C 0.19076(7) 0.7921(4) -0.15503(16) 0.0315(5) Uani 1 1 d .
H6 H 0.1690 0.8735 -0.1730 0.038 Uiso 1 1 calc R
C7 C 0.22639(8) 0.8816(4) -0.16223(17) 0.0326(5) Uani 1 1 d .
H7 H 0.2284 1.0239 -0.1839 0.039 Uiso 1 1 calc R
C8 C 0.14847(7) 0.4887(4) -0.11524(16) 0.0287(5) Uani 1 1 d .
H8 H 0.1281 0.5753 -0.1394 0.034 Uiso 1 1 calc R
C9 C 0.13975(7) 0.2945(4) -0.07887(16) 0.0290(5) Uani 1 1 d .
H9 H 0.1599 0.2073 -0.0536 0.035 Uiso 1 1 calc R
C10 C 0.10106(7) 0.2099(4) -0.07600(16) 0.0295(5) Uani 1 1 d .
C11 C 0.09132(8) -0.0056(4) -0.04708(19) 0.0349(6) Uani 1 1 d .
H11 H 0.1087 -0.1149 -0.0281 0.042 Uiso 1 1 calc R
C12 C 0.05094(8) -0.0241(5) -0.05219(19) 0.0395(6) Uani 1 1 d .
H12 H 0.0372 -0.1474 -0.0376 0.047 Uiso 1 1 calc R
C13 C 0.03502(7) 0.1796(5) -0.08362(18) 0.0405(7) Uani 1 1 d .
H13 H 0.0091 0.2123 -0.0932 0.049 Uiso 1 1 calc R
C14 C 0.06576(7) 0.3239(5) -0.09784(16) 0.0341(6) Uani 1 1 d .
H14 H 0.0634 0.4677 -0.1179 0.041 Uiso 1 1 calc R
C15 C 0.10442(9) 0.3481(5) 0.15839(18) 0.0447(7) Uani 1 1 d .
H15 H 0.1295 0.3934 0.1535 0.054 Uiso 1 1 calc R
C16 C 0.09277(9) 0.1374(5) 0.18653(19) 0.0451(7) Uani 1 1 d .
H16 H 0.1087 0.0204 0.2033 0.054 Uiso 1 1 calc R
C17 C 0.05236(9) 0.1399(5) 0.18419(19) 0.0459(7) Uani 1 1 d .
H17 H 0.0370 0.0234 0.1995 0.055 Uiso 1 1 calc R
C18 C 0.03910(9) 0.3463(6) 0.1551(2) 0.0503(8) Uani 1 1 d .
H18 H 0.0136 0.3902 0.1475 0.060 Uiso 1 1 calc R
C19 C 0.07139(10) 0.4760(5) 0.1393(2) 0.0490(7) Uani 1 1 d .
H19 H 0.0709 0.6205 0.1197 0.059 Uiso 1 1 calc R
Fe1 Fe 0.069646(10) 0.21394(6) 0.04634(2) 0.02792(10) Uani 1 1 d .
O1 O 0.32767(6) 0.7580(3) -0.13022(15) 0.0472(5) Uani 1 1 d .
O2 O 0.28764(5) 0.4213(3) -0.08235(13) 0.0351(4) Uani 1 1 d .
H2 H 0.3070 0.4914 -0.0907 0.053 Uiso 1 1 calc R

loop_
_atom_site_aniso_label
_atom_site_aniso_U_11
_atom_site_aniso_U_22
_atom_site_aniso_U_33
_atom_site_aniso_U_23
_atom_site_aniso_U_13
_atom_site_aniso_U_12
C1 0.0498(16) 0.0345(14) 0.0312(12) -0.0023(10) 0.0105(11) -0.0145(12)
C2 0.0419(13) 0.0255(13) 0.0230(10) -0.0024(8) 0.0087(9) -0.0082(10)
C3 0.0320(12) 0.0263(12) 0.0211(10) 0.0006(8) 0.0054(8) -0.0011(9)
C4 0.0342(12) 0.0211(11) 0.0235(10) 0.0018(8) 0.0056(9) -0.0027(9)
C5 0.0345(12) 0.0250(12) 0.0184(9) -0.0004(8) 0.0056(8) 0.0004(9)
C6 0.0427(13) 0.0250(11) 0.0276(11) 0.0019(10) 0.0066(9) 0.0039(11)
C7 0.0527(15) 0.0195(11) 0.0265(11) 0.0024(9) 0.0098(10) -0.0018(10)
C8 0.0298(12) 0.0308(13) 0.0254(11) 0.0016(9) 0.0019(9) 0.0038(10)
C9 0.0275(11) 0.0310(12) 0.0288(10) 0.0001(10) 0.0047(8) 0.0007(10)
C10 0.0285(11) 0.0365(13) 0.0238(10) -0.0024(10) 0.0035(8) -0.0048(10)
C11 0.0396(14) 0.0307(14) 0.0354(13) -0.0063(10) 0.0097(11) -0.0058(11)
C12 0.0436(15) 0.0442(16) 0.0314(13) -0.0125(11) 0.0079(11) -0.0190(12)
C13 0.0301(12) 0.064(2) 0.0271(11) -0.0053(12) -0.0014(9) -0.0102(12)
C14 0.0287(12) 0.0487(17) 0.0244(10) 0.0025(10) -0.0009(9) -0.0025(11)
C15 0.0442(15) 0.062(2) 0.0269(12) -0.0078(12) -0.0001(11) -0.0270(14)
C16 0.0524(17) 0.0547(19) 0.0265(12) 0.0049(12) -0.0065(11) -0.0080(14)
C17 0.0521(17) 0.061(2) 0.0256(12) -0.0055(12) 0.0084(11) -0.0270(15)
C18 0.0423(16) 0.072(2) 0.0383(15) -0.0183(14) 0.0110(12) -0.0019(15)
C19 0.074(2) 0.0404(17) 0.0329(14) -0.0091(12) 0.0072(14) -0.0087(15)
Fe1 0.02680(17) 0.03426(19) 0.02273(15) -0.00281(15) 0.00219(11) -0.00632(15)
O1 0.0416(11) 0.0496(14) 0.0515(11) 0.0030(9) 0.0103(9) -0.0152(9)
O2 0.0284(9) 0.0360(10) 0.0410(9) 0.0102(8) 0.0037(7) -0.0019(7)

loop_
_atom_type_symbol
_atom_type_description
_atom_type_scat_dispersion_real
_atom_type_scat_dispersion_imag
_atom_type_scat_source
C C 0.0033 0.0016 'International Tables Vol C Tables 4.2.6.8 and 6.1.1.4'
H H 0.0000 0.0000 'International Tables Vol C Tables 4.2.6.8 and 6.1.1.4'
Fe Fe 0.3463 0.8444 'International Tables Vol C Tables 4.2.6.8 and 6.1.1.4'
O O 0.0106 0.0060 'International Tables Vol C Tables 4.2.6.8 and 6.1.1.4'

loop_
_geom_angle_atom_site_label_1
_geom_angle_atom_site_label_2
_geom_angle_atom_site_label_3
_geom_angle
O1 C1 C2 124.5(3)
O1 C1 H1 117.8
C2 C1 H1 117.8
C7 C2 C3 118.7(2)
C7 C2 C1 120.9(2)
C3 C2 C1 120.3(2)
O2 C3 C4 118.7(2)
O2 C3 C2 121.1(2)
C4 C3 C2 120.2(2)
C3 C4 C5 120.9(2)
C3 C4 H4 119.6
C5 C4 H4 119.6
C4 C5 C6 118.5(2)
C4 C5 C8 122.9(2)
C6 C5 C8 118.6(2)
C7 C6 C5 120.6(2)
C7 C6 H6 119.7
C5 C6 H6 119.7
C6 C7 C2 121.0(2)
C6 C7 H7 119.5
C2 C7 H7 119.5
C9 C8 C5 126.3(2)
C9 C8 H8 116.9
C5 C8 H8 116.9
C8 C9 C10 124.8(2)
C8 C9 H9 117.6
C10 C9 H9 117.6
C14 C10 C11 106.9(2)
C14 C10 C9 127.5(2)
C11 C10 C9 125.6(2)
C14 C10 Fe1 69.46(13)
C11 C10 Fe1 68.86(13)
C9 C10 Fe1 125.25(16)
C12 C11 C10 108.7(2)
C12 C11 Fe1 70.31(15)
C10 C11 Fe1 70.05(13)
C12 C11 H11 125.7
C10 C11 H11 125.7
Fe1 C11 H11 125.6
C11 C12 C13 108.0(2)
C11 C12 Fe1 69.18(14)
C13 C12 Fe1 69.94(15)
C11 C12 H12 126.0
C13 C12 H12 126.0
Fe1 C12 H12 126.4
C14 C13 C12 108.1(2)
C14 C13 Fe1 69.43(13)
C12 C13 Fe1 69.45(14)
C14 C13 H13 126.0
C12 C13 H13 126.0
Fe1 C13 H13 126.7
C13 C14 C10 108.4(2)
C13 C14 Fe1 70.05(14)
C10 C14 Fe1 69.66(13)
C13 C14 H14 125.8
C10 C14 H14 125.8
Fe1 C14 H14 126.1
C19 C15 C16 108.2(3)
C19 C15 Fe1 70.06(16)
C16 C15 Fe1 70.01(15)
C19 C15 H15 125.9
C16 C15 H15 125.9
Fe1 C15 H15 125.6
C17 C16 C15 107.0(3)
C17 C16 Fe1 69.86(15)
C15 C16 Fe1 69.19(15)
C17 C16 H16 126.5
C15 C16 H16 126.5
Fe1 C16 H16 126.0
C18 C17 C16 109.0(3)
C18 C17 Fe1 70.08(16)
C16 C17 Fe1 69.78(15)
C18 C17 H17 125.5
C16 C17 H17 125.5
Fe1 C17 H17 126.2
C17 C18 C19 107.8(3)
C17 C18 Fe1 69.93(16)
C19 C18 Fe1 69.48(16)
C17 C18 H18 126.1
C19 C18 H18 126.1
Fe1 C18 H18 126.1
C15 C19 C18 108.1(3)
C15 C19 Fe1 69.58(16)
C18 C19 Fe1 70.06(17)
C15 C19 H19 126.0
C18 C19 H19 126.0
Fe1 C19 H19 126.0
C11 Fe1 C15 119.82(12)
C11 Fe1 C19 155.61(12)
C15 Fe1 C19 40.36(13)
C11 Fe1 C16 106.00(12)
C15 Fe1 C16 40.80(12)
C19 Fe1 C16 68.19(13)
C11 Fe1 C17 124.21(12)
C15 Fe1 C17 67.86(11)
C19 Fe1 C17 67.59(12)
C16 Fe1 C17 40.36(12)
C11 Fe1 C14 68.65(11)
C15 Fe1 C14 123.80(11)
C19 Fe1 C14 108.28(12)
C16 Fe1 C14 160.02(11)
C17 Fe1 C14 158.29(12)
C11 Fe1 C18 161.34(12)
C15 Fe1 C18 67.97(12)
C19 Fe1 C18 40.46(12)
C16 Fe1 C18 67.97(13)
C17 Fe1 C18 39.98(13)
C14 Fe1 C18 123.01(13)
C11 Fe1 C12 40.51(10)
C15 Fe1 C12 155.63(13)
C19 Fe1 C12 162.83(13)
C16 Fe1 C12 120.83(12)
C17 Fe1 C12 108.85(11)
C14 Fe1 C12 68.40(11)
C18 Fe1 C12 126.08(12)
C11 Fe1 C10 41.09(10)
C15 Fe1 C10 105.75(10)
C19 Fe1 C10 120.61(11)
C16 Fe1 C10 122.57(11)
C17 Fe1 C10 160.05(12)
C14 Fe1 C10 40.88(10)
C18 Fe1 C10 157.11(13)
C12 Fe1 C10 68.71(10)
C11 Fe1 C13 68.30(12)
C15 Fe1 C13 161.40(13)
C19 Fe1 C13 126.06(13)
C16 Fe1 C13 157.19(12)
C17 Fe1 C13 123.35(11)
C14 Fe1 C13 40.52(10)
C18 Fe1 C13 109.99(12)
C12 Fe1 C13 40.61(12)
C10 Fe1 C13 68.56(9)
C3 O2 H2 109.5

loop_
_geom_bond_atom_site_label_1
_geom_bond_atom_site_label_2
_geom_bond_distance
C1 O1 1.227(3)
C1 C2 1.454(3)
C1 H1 0.9300
C2 C7 1.398(4)
C2 C3 1.409(3)
C3 O2 1.360(3)
C3 C4 1.388(3)
C4 C5 1.398(3)
C4 H4 0.9300
C5 C6 1.412(3)
C5 C8 1.464(3)
C6 C7 1.375(4)
C6 H6 0.9300
C7 H7 0.9300
C8 C9 1.339(3)
C8 H8 0.9300
C9 C10 1.456(3)
C9 H9 0.9300
C10 C14 1.432(3)
C10 C11 1.435(4)
C10 Fe1 2.052(2)
C11 C12 1.415(4)
C11 Fe1 2.036(2)
C11 H11 0.9300
C12 C13 1.426(4)
C12 Fe1 2.051(3)
C12 H12 0.9300
C13 C14 1.422(4)
C13 Fe1 2.057(2)
C13 H13 0.9300
C14 Fe1 2.049(2)
C14 H14 0.9300
C15 C19 1.407(5)
C15 C16 1.423(4)
C15 Fe1 2.036(2)
C15 H15 0.9300
C16 C17 1.413(4)
C16 Fe1 2.047(3)
C16 H16 0.9300
C17 C18 1.401(5)
C17 Fe1 2.048(3)
C17 H17 0.9300
C18 C19 1.415(4)
C18 Fe1 2.050(3)
C18 H18 0.9300
C19 Fe1 2.043(3)
C19 H19 0.9300
O2 H2 0.8200

loop_
_geom_torsion_atom_site_label_1
_geom_torsion_atom_site_label_2
_geom_torsion_atom_site_label_3
_geom_torsion_atom_site_label_4
_geom_torsion
O1 C1 C2 C7 -176.2(2)
O1 C1 C2 C3 3.2(4)
C7 C2 C3 O2 178.0(2)
C1 C2 C3 O2 -1.5(3)
C7 C2 C3 C4 -1.8(3)
C1 C2 C3 C4 178.8(2)
O2 C3 C4 C5 -177.22(19)
C2 C3 C4 C5 2.5(3)
C3 C4 C5 C6 -1.5(3)
C3 C4 C5 C8 177.5(2)
C4 C5 C6 C7 -0.4(3)
C8 C5 C6 C7 -179.4(2)
C5 C6 C7 C2 1.1(3)
C3 C2 C7 C6 0.0(3)
C1 C2 C7 C6 179.4(2)
C4 C5 C8 C9 5.4(4)
C6 C5 C8 C9 -175.7(2)
C5 C8 C9 C10 -179.1(2)
C8 C9 C10 C14 -9.0(4)
C8 C9 C10 C11 173.1(2)
C8 C9 C10 Fe1 -99.0(3)
C14 C10 C11 C12 0.7(3)
C9 C10 C11 C12 178.9(2)
Fe1 C10 C11 C12 59.94(16)
C14 C10 C11 Fe1 -59.28(16)
C9 C10 C11 Fe1 119.0(2)
C10 C11 C12 C13 -0.4(3)
Fe1 C11 C12 C13 59.38(17)
C10 C11 C12 Fe1 -59.78(16)
C11 C12 C13 C14 0.0(3)
Fe1 C12 C13 C14 58.88(17)
C11 C12 C13 Fe1 -58.91(17)
C12 C13 C14 C10 0.4(3)
Fe1 C13 C14 C10 59.33(16)
C12 C13 C14 Fe1 -58.89(17)
C11 C10 C14 C13 -0.7(3)
C9 C10 C14 C13 -178.9(2)
Fe1 C10 C14 C13 -59.57(16)
C11 C10 C14 Fe1 58.90(15)
C9 C10 C14 Fe1 -119.3(2)
C19 C15 C16 C17 0.0(3)
Fe1 C15 C16 C17 -59.91(18)
C19 C15 C16 Fe1 59.90(18)
C15 C16 C17 C18 0.2(3)
Fe1 C16 C17 C18 -59.31(19)
C15 C16 C17 Fe1 59.49(17)
C16 C17 C18 C19 -0.3(3)
Fe1 C17 C18 C19 -59.40(18)
C16 C17 C18 Fe1 59.13(19)
C16 C15 C19 C18 -0.2(3)
Fe1 C15 C19 C18 59.72(19)
C16 C15 C19 Fe1 -59.87(18)
C17 C18 C19 C15 0.3(3)
Fe1 C18 C19 C15 -59.42(19)
C17 C18 C19 Fe1 59.68(19)
C12 C11 Fe1 C15 161.00(17)
C10 C11 Fe1 C15 -79.56(18)
C12 C11 Fe1 C19 -168.7(3)
C10 C11 Fe1 C19 -49.2(3)
C12 C11 Fe1 C16 119.02(17)
C10 C11 Fe1 C16 -121.55(16)
C12 C11 Fe1 C17 78.8(2)
C10 C11 Fe1 C17 -161.77(15)
C12 C11 Fe1 C14 -81.33(17)
C10 C11 Fe1 C14 38.11(14)
C12 C11 Fe1 C18 50.8(4)
C10 C11 Fe1 C18 170.2(3)
C10 C11 Fe1 C12 119.4(2)
C12 C11 Fe1 C10 -119.4(2)
C12 C11 Fe1 C13 -37.62(16)
C10 C11 Fe1 C13 81.82(16)
C19 C15 Fe1 C11 161.21(17)
C16 C15 Fe1 C11 -79.76(19)
C16 C15 Fe1 C19 119.0(2)
C19 C15 Fe1 C16 -119.0(2)
C19 C15 Fe1 C17 -80.99(19)
C16 C15 Fe1 C17 38.05(19)
C19 C15 Fe1 C14 78.2(2)
C16 C15 Fe1 C14 -162.79(17)
C19 C15 Fe1 C18 -37.69(18)
C16 C15 Fe1 C18 81.3(2)
C19 C15 Fe1 C12 -168.0(2)
C16 C15 Fe1 C12 -48.9(3)
C19 C15 Fe1 C10 119.02(17)
C16 C15 Fe1 C10 -121.95(18)
C19 C15 Fe1 C13 49.7(4)
C16 C15 Fe1 C13 168.7(3)
C15 C19 Fe1 C11 -42.6(4)
C18 C19 Fe1 C11 -161.8(3)
C18 C19 Fe1 C15 -119.2(3)
C15 C19 Fe1 C16 37.98(16)
C18 C19 Fe1 C16 -81.2(2)
C15 C19 Fe1 C17 81.70(18)
C18 C19 Fe1 C17 -37.46(19)
C15 C19 Fe1 C14 -121.07(17)
C18 C19 Fe1 C14 119.78(19)
C15 C19 Fe1 C18 119.2(3)
C15 C19 Fe1 C12 163.0(3)
C18 C19 Fe1 C12 43.9(5)
C15 C19 Fe1 C10 -77.93(19)
C18 C19 Fe1 C10 162.92(18)
C15 C19 Fe1 C13 -162.50(15)
C18 C19 Fe1 C13 78.3(2)
C17 C16 Fe1 C11 -124.46(19)
C15 C16 Fe1 C11 117.35(18)
C17 C16 Fe1 C15 118.2(3)
C17 C16 Fe1 C19 80.6(2)
C15 C16 Fe1 C19 -37.58(18)
C15 C16 Fe1 C17 -118.2(3)
C17 C16 Fe1 C14 164.2(3)
C15 C16 Fe1 C14 46.0(4)
C17 C16 Fe1 C18 36.84(19)
C15 C16 Fe1 C18 -81.3(2)
C17 C16 Fe1 C12 -83.0(2)
C15 C16 Fe1 C12 158.77(17)
C17 C16 Fe1 C10 -166.12(18)
C15 C16 Fe1 C10 75.7(2)
C17 C16 Fe1 C13 -52.5(4)
C15 C16 Fe1 C13 -170.7(3)
C18 C17 Fe1 C11 -166.47(17)
C16 C17 Fe1 C11 73.4(2)
C18 C17 Fe1 C15 81.66(19)
C16 C17 Fe1 C15 -38.45(19)
C18 C17 Fe1 C19 37.89(18)
C16 C17 Fe1 C19 -82.2(2)
C18 C17 Fe1 C16 120.1(3)
C18 C17 Fe1 C14 -45.3(4)
C16 C17 Fe1 C14 -165.4(3)
C16 C17 Fe1 C18 -120.1(3)
C18 C17 Fe1 C12 -124.14(18)
C16 C17 Fe1 C12 115.75(19)
C18 C17 Fe1 C10 156.5(3)
C16 C17 Fe1 C10 36.4(4)
C18 C17 Fe1 C13 -81.5(2)
C16 C17 Fe1 C13 158.39(19)
C13 C14 Fe1 C11 81.17(18)
C10 C14 Fe1 C11 -38.30(15)
C13 C14 Fe1 C15 -166.45(18)
C10 C14 Fe1 C15 74.1(2)
C13 C14 Fe1 C19 -124.58(19)
C10 C14 Fe1 C19 115.95(17)
C13 C14 Fe1 C16 159.1(3)
C10 C14 Fe1 C16 39.6(4)
C13 C14 Fe1 C17 -49.4(4)
C10 C14 Fe1 C17 -168.8(3)
C13 C14 Fe1 C18 -82.4(2)
C10 C14 Fe1 C18 158.14(16)
C13 C14 Fe1 C12 37.49(17)
C10 C14 Fe1 C12 -81.98(17)
C13 C14 Fe1 C10 119.5(2)
C10 C14 Fe1 C13 -119.5(2)
C17 C18 Fe1 C11 37.2(4)
C19 C18 Fe1 C11 156.2(3)
C17 C18 Fe1 C15 -81.36(18)
C19 C18 Fe1 C15 37.59(19)
C17 C18 Fe1 C19 -119.0(3)
C17 C18 Fe1 C16 -37.18(17)
C19 C18 Fe1 C16 81.8(2)
C19 C18 Fe1 C17 119.0(3)
C17 C18 Fe1 C14 161.72(16)
C19 C18 Fe1 C14 -79.3(2)
C17 C18 Fe1 C12 75.7(2)
C19 C18 Fe1 C12 -165.33(19)
C17 C18 Fe1 C10 -159.5(2)
C19 C18 Fe1 C10 -40.5(4)
C17 C18 Fe1 C13 118.46(18)
C19 C18 Fe1 C13 -122.6(2)
C13 C12 Fe1 C11 -119.4(2)
C11 C12 Fe1 C15 -43.2(3)
C13 C12 Fe1 C15 -162.6(2)
C11 C12 Fe1 C19 164.0(4)
C13 C12 Fe1 C19 44.6(4)
C11 C12 Fe1 C16 -78.21(19)
C13 C12 Fe1 C16 162.40(15)
C11 C12 Fe1 C17 -121.00(18)
C13 C12 Fe1 C17 119.61(17)
C11 C12 Fe1 C14 81.98(16)
C13 C12 Fe1 C14 -37.41(14)
C11 C12 Fe1 C18 -162.15(18)
C13 C12 Fe1 C18 78.5(2)
C11 C12 Fe1 C10 37.90(16)
C13 C12 Fe1 C10 -81.48(16)
C11 C12 Fe1 C13 119.4(2)
C14 C10 Fe1 C11 118.6(2)
C9 C10 Fe1 C11 -119.4(3)
C14 C10 Fe1 C15 -123.88(17)
C11 C10 Fe1 C15 117.56(17)
C9 C10 Fe1 C15 -1.8(3)
C14 C10 Fe1 C19 -82.73(18)
C11 C10 Fe1 C19 158.70(17)
C9 C10 Fe1 C19 39.3(3)
C14 C10 Fe1 C16 -165.01(16)
C11 C10 Fe1 C16 76.42(18)
C9 C10 Fe1 C16 -43.0(3)
C14 C10 Fe1 C17 167.9(3)
C11 C10 Fe1 C17 49.3(4)
C9 C10 Fe1 C17 -70.1(4)
C11 C10 Fe1 C14 -118.6(2)
C9 C10 Fe1 C14 122.0(3)
C14 C10 Fe1 C18 -53.4(3)
C11 C10 Fe1 C18 -172.0(3)
C9 C10 Fe1 C18 68.7(4)
C14 C10 Fe1 C12 81.18(17)
C11 C10 Fe1 C12 -37.39(16)
C9 C10 Fe1 C12 -156.8(3)
C14 C10 Fe1 C13 37.43(16)
C11 C10 Fe1 C13 -81.14(17)
C9 C10 Fe1 C13 159.5(3)
C14 C13 Fe1 C11 -82.09(17)
C12 C13 Fe1 C11 37.53(15)
C14 C13 Fe1 C15 37.6(4)
C12 C13 Fe1 C15 157.2(3)
C14 C13 Fe1 C19 75.3(2)
C12 C13 Fe1 C19 -165.13(16)
C14 C13 Fe1 C16 -161.7(3)
C12 C13 Fe1 C16 -42.0(4)
C14 C13 Fe1 C17 160.36(17)
C12 C13 Fe1 C17 -80.03(19)
C12 C13 Fe1 C14 119.6(2)
C14 C13 Fe1 C18 117.81(18)
C12 C13 Fe1 C18 -122.58(17)
C14 C13 Fe1 C12 -119.6(2)
C14 C13 Fe1 C10 -37.75(16)
C12 C13 Fe1 C10 81.87(16)
